data_7706133
loop_
_publ_author_name
'Kobylarczyk, Jedrzej'
'Liberka, Michal'
'Stanek, Jan J.'
'Sieklucka, Barbara'
'Podgajny, Robert'

_publ_section_title
;
 Tuning of the phase transition between site selective SCO and
 intermetallic ET in trimetallic magnetic cyanido-bridged clusters.
;
_journal_issue 47
_journal_name_full 'Dalton transactions (Cambridge, England : 2003)'
_journal_page_first 17321
_journal_page_last 17330
_journal_paper_doi 10.1039/d0dt03340e
_journal_volume 49
_journal_year 2020
_chemical_formula_moiety 'C72 H96 Fe9 N48 O24 Re5 W1, 10(C H3 O H)'
_chemical_formula_sum 'C82 H136 Fe9 N48 O34 Re5 W'
_chemical_formula_weight 3955.88
_space_group_crystal_system monoclinic
_space_group_IT_number 15
_space_group_name_Hall '-C 2yc'
_space_group_name_H-M_alt 'C 1 2/c 1'
_atom_sites_solution_hydrogens mixed
_atom_sites_solution_primary dual
_audit_creation_date 2020-10-23
_audit_creation_method
;
Olex2 1.3
(compiled 2020.07.31 svn.rc2a77460 for OlexSys, GUI svn.r6145)
;
_audit_update_record
;
2020-10-23 deposited with the CCDC.	2020-11-02 downloaded from the CCDC.
;
_cell_angle_alpha 90
_cell_angle_beta 113.855(2)
_cell_angle_gamma 90
_cell_formula_units_Z 4
_cell_length_a 28.6620(17)
_cell_length_b 19.4695(10)
_cell_length_c 32.620(3)
_cell_measurement_reflns_used 9930
_cell_measurement_temperature 300
_cell_measurement_theta_max 25.43
_cell_measurement_theta_min 2.41
_cell_volume 16648(2)
_computing_cell_refinement 'SAINT V8.40A (Bruker Nano, Inc., 2019)'
_computing_data_collection 'Bruker APEX3 Bruker-AXS'
_computing_data_reduction 'SAINT V8.40A (Bruker Nano, Inc., 2019)'
_computing_molecular_graphics 'Olex2 1.3 (Dolomanov et al., 2009)'
_computing_publication_material 'Olex2 1.3 (Dolomanov et al., 2009)'
_computing_structure_refinement 'SHELXL 2018/3 (Sheldrick, 2015)'
_computing_structure_solution 'SHELXT 2014/5 (Sheldrick, 2014)'
_diffrn_ambient_temperature 300
_diffrn_measured_fraction_theta_full 0.899
_diffrn_measured_fraction_theta_max 0.899
_diffrn_measurement_device_type 'Bruker APEX-II CCD'
_diffrn_measurement_method '\f and \w scans'
_diffrn_radiation_type MoK\a
_diffrn_radiation_wavelength 0.71073
_diffrn_reflns_av_R_equivalents 0.0245
_diffrn_reflns_av_unetI/netI 0.0390
_diffrn_reflns_Laue_measured_fraction_full 0.899
_diffrn_reflns_Laue_measured_fraction_max 0.899
_diffrn_reflns_limit_h_max 34
_diffrn_reflns_limit_h_min -11
_diffrn_reflns_limit_k_max 22
_diffrn_reflns_limit_k_min -22
_diffrn_reflns_limit_l_max 25
_diffrn_reflns_limit_l_min -38
_diffrn_reflns_number 22624
_diffrn_reflns_point_group_measured_fraction_full 0.899
_diffrn_reflns_point_group_measured_fraction_max 0.899
_diffrn_reflns_theta_full 25.027
_diffrn_reflns_theta_max 25.027
_diffrn_reflns_theta_min 2.412
_diffrn_source_current 22.0
_diffrn_source_power 0.99
_diffrn_source_voltage 45.0
_diffrn_standards_number 0
_exptl_absorpt_coefficient_mu 5.132
_exptl_absorpt_correction_T_max 0.7452
_exptl_absorpt_correction_T_min 0.4616
_exptl_absorpt_correction_type multi-scan
_exptl_absorpt_process_details
;
SADABS-2016/2 (Bruker,2016/2) was used for absorption correction.
wR2(int) was 0.0716 before and 0.0354 after correction.
The Ratio of minimum to maximum transmission is 0.6194.
The \l/2 correction factor is Not present.
;
_exptl_crystal_colour yellow
_exptl_crystal_colour_primary yellow
_exptl_crystal_density_diffrn 1.578
_exptl_crystal_description block
_exptl_crystal_F_000 7676
_exptl_crystal_size_max 0.21
_exptl_crystal_size_mid 0.17
_exptl_crystal_size_min 0.1
_refine_diff_density_max 1.437
_refine_diff_density_min -2.167
_refine_diff_density_rms 0.178
_refine_ls_extinction_method none
_refine_ls_goodness_of_fit_ref 1.041
_refine_ls_hydrogen_treatment mixed
_refine_ls_matrix_type full
_refine_ls_number_parameters 898
_refine_ls_number_reflns 13236
_refine_ls_number_restraints 175
_refine_ls_restrained_S_all 1.046
_refine_ls_R_factor_all 0.0687
_refine_ls_R_factor_gt 0.0478
_refine_ls_shift/su_max 0.001
_refine_ls_shift/su_mean 0.000
_refine_ls_structure_factor_coef Fsqd
_refine_ls_weighting_details 'w=1/[\s^2^(Fo^2^)+(0.0460P)^2^+501.2677P] where P=(Fo^2^+2Fc^2^)/3'
_refine_ls_weighting_scheme calc
_refine_ls_wR_factor_gt 0.1125
_refine_ls_wR_factor_ref 0.1296
_reflns_Friedel_coverage 0.000
_reflns_number_gt 10434
_reflns_number_total 13236
_reflns_threshold_expression 'I > 2\s(I)'
_cod_data_source_file d0dt03340e2.cif
_cod_data_source_block 1RT
_cod_original_cell_volume 16648.0(18)
_cod_database_code 7706133
_shelx_shelxl_version_number 2018/3
_shelx_space_group_comment
;
The symmetry employed for this shelxl refinement is uniquely defined
by the following loop, which should always be used as a source of
symmetry information in preference to the above space-group names.
They are only intended as comments.
;
_shelx_estimated_absorpt_t_max 0.628
_shelx_estimated_absorpt_t_min 0.412
_olex2_refinement_description
;
1. Fixed Uiso
 At 1.5 times of:
  All C(H,H,H) groups, All O(H) groups, All O(H,H) groups
2. Shared sites
{Re3, W3}
{Re1, W1}
{Re2, W2}
3. Restrained distances
 C5M-O5M
 1.4 with sigma of 0.02
 O12M-C12N
 1.4 with sigma of 0.02
 C5S-O5S
 1.4 with sigma of 0.02
 O12M-C12M
 1.4 with sigma of 0.01
 O12M-H12A
 0.85 with sigma of 0.01
 O12M-H12M
 0.85 with sigma of 0.01
 O7M-C7N
 1.4 with sigma of 0.02
 C7M-O7M
 1.4 with sigma of 0.02
 O7M-H7MA
 0.85 with sigma of 0.01
 C4M-O4M
 1.4 with sigma of 0.02
 C1S-O1SA
 1.4 with sigma of 0.02
 O7M-H7M
 0.85 with sigma of 0.01
 O1SA_$2-H7MA
 2.5 with sigma of 0.02
 O4M-C4M
 1.4 with sigma of 0.01
 H4MC_$1-H4MC
 -3.2 with sigma of 0.02
 C5N-O5M
 1.4 with sigma of 0.02
 O9M-C9M
 1.4 with sigma of 0.02
 C1M-O1M
 1.4 with sigma of 0.01
 O9S-C9S
 1.4 with sigma of 0.02
 H1M-Fe2
 2.67 with sigma of 0.02
 H1M-O9S
 -2 with sigma of 0.02
 O8S-C8S
 1.4 with sigma of 0.02
 O10S-C10S
 1.4 with sigma of 0.02
 C2S-O2SA
 1.4 with sigma of 0.02
 C12S-O12S
 1.4 with sigma of 0.02
 O11S-C11S
 1.4 with sigma of 0.02
 C6S-O6S
 1.4 with sigma of 0.02
 C26-O7S
 1.4 with sigma of 0.02
 C4S-O4S
 1.4 with sigma of 0.02
 O2SB-C2S
 1.4 with sigma of 0.02
 O2SA-C2S
 1.4 with sigma of 0.02
 O1SB-C1S
 1.4 with sigma of 0.02
 O11M-H11M
 0.85 with sigma of 0.01
 O3M-H3M
 0.85 with sigma of 0.01
 O8M-H8M
 0.85 with sigma of 0.01
 O5M-H5M
 0.85 with sigma of 0.01
 O5M-H5MA
 0.85 with sigma of 0.01
 O4M-H4M
 0.85 with sigma of 0.01
 H2M-Fe2
 2.67 with sigma of 0.02
 O9M-H9M
 0.85 with sigma of 0.01
 C12M-H12M
 1.859083 with sigma of 0.02
 Fe5-H12M
 2.615053 with sigma of 0.02
 C12N-H12A
 1.870196 with sigma of 0.02
 Fe5-H12A
 2.766853 with sigma of 0.02
 C7N-H7MA
 1.876842 with sigma of 0.02
 Fe4-H7M
 2.730652 with sigma of 0.02
 C7M-H7M
 1.861441 with sigma of 0.02
 Fe4-H7MA
 2.735242 with sigma of 0.02
 C4M-H4M
 1.854942 with sigma of 0.02
 C9M-H9M
 1.873946 with sigma of 0.02
 C5N-H5MA
 1.86081 with sigma of 0.02
 Fe2-H3M
 2.692643 with sigma of 0.02
 C8M-H8M
 1.884236 with sigma of 0.02
 C3M-H3M
 1.879578 with sigma of 0.02
 C11M-H11M
 1.854114 with sigma of 0.02
 Fe3-H5M
 2.702735 with sigma of 0.02
 Fe5-H11M
 2.711022 with sigma of 0.02
 C5M-H5M
 1.861406 with sigma of 0.02
 Fe3-H5MA
 2.613647 with sigma of 0.02
 Fe4-H8M
 2.729079 with sigma of 0.02
 Fe3-H4M
 2.657208 with sigma of 0.02
 Fe4-H9M
 2.749849 with sigma of 0.02
4. Uiso/Uaniso restraints and constraints
C12M \\sim O12M: within 3A with sigma of 0.02 and sigma for terminal atoms of
0.04 within 3A
O12M \\sim C12N: within 3A with sigma of 0.02 and sigma for terminal atoms of
0.04 within 3A
C7M \\sim O7M: within 3A with sigma of 0.02 and sigma for terminal atoms of
0.04 within 3A
C7N \\sim O7M: within 3A with sigma of 0.02 and sigma for terminal atoms of
0.04 within 3A
O4M \\sim C4M: within 3A with sigma of 0.01 and sigma for terminal atoms of
0.02 within 3A
C1M \\sim O1M: within 3A with sigma of 0.02 and sigma for terminal atoms of
0.04 within 3A
O5M \\sim C5N: within 3A with sigma of 0.01 and sigma for terminal atoms of
0.02 within 3A
O5M \\sim C5M: within 3A with sigma of 0.01 and sigma for terminal atoms of
0.02 within 3A
Uanis(C9M) \\sim Ueq: with sigma of 0.1 and sigma for terminal atoms of 0.02
Uanis(C8) \\sim Ueq: with sigma of 0.01 and sigma for terminal atoms of 0.2
Uanis(N6) \\sim Ueq: with sigma of 0.1 and sigma for terminal atoms of 0.01
Uanis(N16) \\sim Ueq: with sigma of 0.1 and sigma for terminal atoms of 0.02
Uanis(C12N) \\sim Ueq: with sigma of 0.1 and sigma for terminal atoms of 0.05
Uanis(C12M) \\sim Ueq: with sigma of 0.1 and sigma for terminal atoms of 0.05
Uanis(C5M) \\sim Ueq: with sigma of 0.1 and sigma for terminal atoms of 0.05
Uanis(C16) \\sim Ueq: with sigma of 0.02 and sigma for terminal atoms of 0.2
Uanis(N15) \\sim Ueq: with sigma of 0.1 and sigma for terminal atoms of 0.02
Uanis(C15) \\sim Ueq: with sigma of 0.02 and sigma for terminal atoms of 0.2
Uanis(N8) \\sim Ueq: with sigma of 0.1 and sigma for terminal atoms of 0.02
Uanis(Re3) = Uanis(W3)
Uanis(Re1) = Uanis(W1)
Uanis(Re2) = Uanis(W2)
5. Others
 Fixed Sof: Re1(0.83333) Re2(0.83333) Re3(0.83333) H5M(0.6) H5MA(0.4) H7M(0.5)
 H7MA(0.5) H12M(0.7) H12A(0.3) C5M(0.6) H5MB(0.6) H5MC(0.6) H5MD(0.6) C7M(0.5)
 H7MB(0.5) H7MC(0.5) H7MD(0.5) C7N(0.5) H7NA(0.5) H7NB(0.5) H7NC(0.5)
 O11S(0.25) C11S(0.25) O3S(0.5) C3S(0.5) C5N(0.4) H5NA(0.4) H5NB(0.4) H5NC(0.4)
 C12M(0.7) H12B(0.7) H12C(0.7) H12D(0.7) C12N(0.3) H12E(0.3) H12F(0.3)
 H12G(0.3) O10S(0.5) C10S(0.5) O5S(0.25) C5S(0.25) O9S(0.5) C9S(0.5) O2SA(0.25)
 C2S(0.5) O1SA(0.25) C1S(0.5) O12S(0.25) C12S(0.25) O6S(0.25) C6S(0.25)
 C26(0.25) O7S(0.25) C4S(0.25) O4S(0.25) O2SB(0.25) O1SB(0.25) W3(0.16667)
 W1(0.16667) W2(0.16667)
6.a Idealised Me refined as rotating group:
 C1M(H1MA,H1MB,H1MC), C2M(H2MA,H2MB,H2MC), C3M(H3MA,H3MB,H3MC), C4M(H4MA,H4MB,
 H4MC), C5M(H5MB,H5MC,H5MD), C6M(H6MA,H6MB,H6MC), C7M(H7MB,H7MC,H7MD), C8M(H8MA,
 H8MB,H8MC), C10M(H10A,H10B,H10C), C11M(H11A,H11B,H11C), C7N(H7NA,H7NB,H7NC),
 C5N(H5NA,H5NB,H5NC), C12M(H12B,H12C,H12D), C12N(H12E,H12F,H12G), C9M(H9MA,H9MB,
 H9MC)
6.b Idealised tetrahedral OH refined as rotating group:
 O1M(H1M), O2M(H2M), O6M(H6M), O10M(H10M)
;
_olex2_submission_special_instructions 'No special instructions were received'

loop_
_space_group_symop_operation_xyz
'x, y, z'
'-x, y, -z+1/2'
'x+1/2, y+1/2, z'
'-x+1/2, y+1/2, -z+1/2'
'-x, -y, -z'
'x, -y, z-1/2'
'-x+1/2, -y+1/2, -z'
'x+1/2, -y+1/2, z-1/2'

loop_
_atom_site_label
_atom_site_type_symbol
_atom_site_fract_x
_atom_site_fract_y
_atom_site_fract_z
_atom_site_U_iso_or_equiv
_atom_site_adp_type
_atom_site_occupancy
_atom_site_site_symmetry_order
_atom_site_calc_flag
_atom_site_refinement_flags_posn
_atom_site_refinement_flags_adp
_atom_site_refinement_flags_occupancy
_atom_site_disorder_assembly
_atom_site_disorder_group
Re1 Re 0.43935(2) 0.45095(2) 0.12546(2) 0.02899(11) Uani 0.8333 1 d . . P A 1
Re2 Re 0.57961(2) 0.83299(2) 0.38083(2) 0.03141(11) Uani 0.8333 1 d . . P B 1
Re3 Re 0.67827(2) 0.65874(2) 0.23456(2) 0.02587(10) Uani 0.8333 1 d . . P C 1
Fe1 Fe 0.500000 0.64781(9) 0.250000 0.0203(4) Uani 1 2 d S T P . .
Fe2 Fe 0.60640(5) 0.91343(7) 0.23416(5) 0.0354(3) Uani 1 1 d D . . . .
Fe3 Fe 0.47156(6) 0.65152(8) 0.43011(5) 0.0359(3) Uani 1 1 d D . . . .
Fe4 Fe 0.71502(5) 0.62944(8) 0.40755(5) 0.0367(3) Uani 1 1 d D . . . .
Fe5 Fe 0.62786(5) 0.39457(7) 0.24623(5) 0.0321(3) Uani 1 1 d D . . . .
O1M O 0.5811(4) 1.0142(5) 0.2385(4) 0.091(4) Uani 1 1 d D U . . .
H1M H 0.600517 1.043237 0.254801 0.136 Uiso 1 1 calc DR U . . .
O2M O 0.6218(4) 0.9463(6) 0.1779(4) 0.079(3) Uani 1 1 d . . . . .
H2M H 0.623500 0.987062 0.172330 0.118 Uiso 1 1 calc DR U . . .
O3M O 0.6801(3) 0.9482(5) 0.2765(3) 0.063(3) Uani 1 1 d D . . . .
H3M H 0.693(2) 0.985(4) 0.272(3) 0.095 Uiso 1 1 d D U . . .
O4M O 0.4309(4) 0.5797(5) 0.4528(4) 0.076(3) Uani 1 1 d D U . . .
H4M H 0.402(2) 0.5917(19) 0.452(4) 0.115 Uiso 1 1 d D U . . .
O5M O 0.4290(5) 0.7268(6) 0.4478(4) 0.090(3) Uani 1 1 d D U . . .
H5M H 0.434(5) 0.735(5) 0.4748(9) 0.135 Uiso 0.6 1 d D U P D 1
H5MA H 0.4463(19) 0.759(7) 0.465(7) 0.135 Uiso 0.4 1 d D U P E 2
O6M O 0.5240(3) 0.6547(5) 0.4981(3) 0.059(2) Uani 1 1 d . . . . .
H6M H 0.515397 0.642844 0.518175 0.089 Uiso 1 1 calc R U . . .
O7M O 0.7305(4) 0.6251(5) 0.4775(3) 0.075(3) Uani 1 1 d D U . . .
H7M H 0.730(8) 0.5891(15) 0.492(2) 0.112 Uiso 0.5 1 d D U P F 1
H7MA H 0.7568(16) 0.607(4) 0.4977(9) 0.112 Uiso 0.5 1 d D U P G 2
O8M O 0.7808(3) 0.6943(5) 0.4271(3) 0.056(2) Uani 1 1 d D . . . .
H8M H 0.804(3) 0.696(5) 0.4536(13) 0.084 Uiso 1 1 d D U . . .
O10M O 0.7043(3) 0.3801(5) 0.2922(3) 0.058(2) Uani 1 1 d . . . . .
H10M H 0.711140 0.355562 0.314329 0.087 Uiso 1 1 calc R U . . .
O11M O 0.6523(3) 0.3623(5) 0.1951(3) 0.054(2) Uani 1 1 d D . . . .
H11M H 0.679(3) 0.337(5) 0.2010(13) 0.081 Uiso 1 1 d D U . . .
O12M O 0.6148(4) 0.2879(4) 0.2521(4) 0.082(3) Uani 1 1 d D U . . .
H12M H 0.592(4) 0.2697(15) 0.229(2) 0.122 Uiso 0.7 1 d D U P H 1
H12A H 0.627(5) 0.2526(11) 0.245(6) 0.122 Uiso 0.3 1 d D U P I 2
N1 N 0.4789(3) 0.5695(4) 0.2011(3) 0.0363(19) Uani 1 1 d . . . . .
N2 N 0.5516(3) 0.4068(5) 0.1980(3) 0.042(2) Uani 1 1 d . . . . .
N3 N 0.3932(4) 0.4163(5) 0.1991(3) 0.043(2) Uani 1 1 d . . . . .
N4 N 0.6527(4) 0.5601(5) 0.3942(3) 0.051(3) Uani 1 1 d . . . . .
N5 N 0.4851(4) 0.5729(5) 0.0839(3) 0.045(2) Uani 1 1 d . . . . .
N6 N 0.4953(5) 0.3805(7) 0.0666(4) 0.073(3) Uani 1 1 d . U . . .
N7 N 0.4232(8) 0.2867(7) 0.1275(7) 0.126(7) Uani 1 1 d . . . . .
N8 N 0.3491(8) 0.4188(11) 0.0300(7) 0.155(8) Uani 1 1 d . U . . .
N9 N 0.5291(3) 0.7201(4) 0.3026(3) 0.0346(19) Uani 1 1 d . . . . .
N10 N 0.6665(3) 0.7173(6) 0.3971(3) 0.051(2) Uani 1 1 d . . . . .
N11 N 0.5954(4) 0.8864(5) 0.2928(3) 0.046(2) Uani 1 1 d . . . . .
N12 N 0.4680(3) 0.8858(5) 0.3112(4) 0.049(2) Uani 1 1 d . . . . .
N13 N 0.5112(3) 0.7308(5) 0.4134(3) 0.042(2) Uani 1 1 d . . . . .
N14 N 0.6395(4) 0.8158(6) 0.4888(4) 0.066(3) Uani 1 1 d . . . . .
N15 N 0.6810(8) 0.9278(12) 0.4148(7) 0.166(9) Uani 1 1 d . U . . .
N16 N 0.5466(9) 0.9663(11) 0.4210(7) 0.171(9) Uani 1 1 d . U . . .
N17 N 0.5724(3) 0.6521(5) 0.2481(3) 0.035(2) Uani 1 1 d . . . . .
N18 N 0.6367(3) 0.8146(5) 0.2302(3) 0.041(2) Uani 1 1 d . . . . .
N19 N 0.7081(3) 0.6329(5) 0.3401(3) 0.045(2) Uani 1 1 d . . . . .
N20 N 0.6467(3) 0.4987(5) 0.2369(3) 0.042(2) Uani 1 1 d . . . . .
N21 N 0.5882(4) 0.6443(5) 0.1350(3) 0.049(2) Uani 1 1 d . . . . .
N22 N 0.7151(6) 0.7244(9) 0.1618(5) 0.100(5) Uani 1 1 d . . . . .
N23 N 0.7780(4) 0.7539(6) 0.2893(4) 0.056(3) Uani 1 1 d . . . . .
N24 N 0.7703(4) 0.5615(6) 0.2368(6) 0.088(5) Uani 1 1 d . . . . .
C1 C 0.4659(3) 0.5274(5) 0.1744(3) 0.032(2) Uani 1 1 d . . . . .
C2 C 0.5113(4) 0.4218(5) 0.1725(4) 0.035(2) Uani 1 1 d . . . . .
C3 C 0.4096(4) 0.4259(5) 0.1743(4) 0.037(2) Uani 1 1 d . . . . .
C4 C 0.6204(4) 0.5225(6) 0.3885(3) 0.042(3) Uani 1 1 d . . . . .
C5 C 0.4681(4) 0.5295(6) 0.0977(3) 0.037(2) Uani 1 1 d . . . . .
C6 C 0.4761(5) 0.4040(5) 0.0871(4) 0.045(3) Uani 1 1 d . . . . .
C7 C 0.4291(6) 0.3456(7) 0.1270(5) 0.066(4) Uani 1 1 d . . . . .
C8 C 0.3799(6) 0.4294(8) 0.0640(6) 0.081(5) Uani 1 1 d . U . . .
C9 C 0.5483(4) 0.7588(5) 0.3312(3) 0.031(2) Uani 1 1 d . . . . .
C10 C 0.6361(4) 0.7585(6) 0.3908(4) 0.043(3) Uani 1 1 d . . . . .
C11 C 0.5911(3) 0.8696(5) 0.3248(3) 0.035(2) Uani 1 1 d . . . . .
C12 C 0.5070(4) 0.8686(5) 0.3366(4) 0.035(2) Uani 1 1 d . . . . .
C13 C 0.5349(4) 0.7678(5) 0.4025(3) 0.036(2) Uani 1 1 d . . . . .
C14 C 0.6186(4) 0.8227(6) 0.4508(4) 0.040(2) Uani 1 1 d . . . . .
C15 C 0.6443(8) 0.8950(11) 0.4007(7) 0.111(7) Uani 1 1 d . U . . .
C16 C 0.5571(8) 0.9166(9) 0.4071(7) 0.110(7) Uani 1 1 d . U . . .
C17 C 0.6094(4) 0.6556(5) 0.2434(3) 0.032(2) Uani 1 1 d . . . . .
C18 C 0.6511(4) 0.7599(5) 0.2315(4) 0.034(2) Uani 1 1 d . . . . .
C19 C 0.6989(4) 0.6418(5) 0.3025(3) 0.031(2) Uani 1 1 d . . . . .
C20 C 0.6577(4) 0.5551(5) 0.2343(4) 0.033(2) Uani 1 1 d . . . . .
C21 C 0.6209(4) 0.6474(5) 0.1698(3) 0.033(2) Uani 1 1 d . . . . .
C22 C 0.7017(4) 0.7024(7) 0.1859(5) 0.058(3) Uani 1 1 d . . . . .
C23 C 0.7437(4) 0.7199(6) 0.2707(4) 0.044(3) Uani 1 1 d . . . . .
C24 C 0.7379(4) 0.5947(6) 0.2365(5) 0.051(3) Uani 1 1 d . . . . .
C1M C 0.5359(8) 1.0457(13) 0.2101(10) 0.203(13) Uani 1 1 d D U . . .
H1MA H 0.520995 1.020033 0.182731 0.305 Uiso 1 1 calc R U . . .
H1MB H 0.542986 1.091641 0.203609 0.305 Uiso 1 1 calc R U . . .
H1MC H 0.512472 1.047141 0.224435 0.305 Uiso 1 1 calc R U . . .
C2M C 0.6085(8) 0.9075(15) 0.1381(6) 0.144(10) Uani 1 1 d . . . . .
H2MA H 0.579819 0.928367 0.114571 0.215 Uiso 1 1 calc R U . . .
H2MB H 0.599827 0.861568 0.143164 0.215 Uiso 1 1 calc R U . . .
H2MC H 0.636945 0.906181 0.129692 0.215 Uiso 1 1 calc R U . . .
C3M C 0.7153(6) 0.9152(9) 0.3149(6) 0.093(5) Uani 1 1 d D . . . .
H3MA H 0.708012 0.866836 0.313036 0.139 Uiso 1 1 calc R U . . .
H3MB H 0.712578 0.933764 0.341125 0.139 Uiso 1 1 calc R U . . .
H3MC H 0.749188 0.922294 0.316755 0.139 Uiso 1 1 calc R U . . .
C4M C 0.4343(9) 0.5085(7) 0.4567(8) 0.140(7) Uani 1 1 d D U . . .
H4MA H 0.402515 0.488442 0.436990 0.210 Uiso 1 1 calc R U . . .
H4MB H 0.441510 0.495586 0.487033 0.210 Uiso 1 1 calc R U . . .
H4MC H 0.461142 0.492499 0.448652 0.210 Uiso 1 1 calc DR U . . .
C5M C 0.4033(15) 0.7823(16) 0.4210(12) 0.133(10) Uani 0.6 1 d D U P J 1
H5MB H 0.417248 0.824494 0.436332 0.200 Uiso 0.6 1 calc R U P J 1
H5MC H 0.367706 0.779779 0.415206 0.200 Uiso 0.6 1 calc R U P J 1
H5MD H 0.407257 0.780809 0.393218 0.200 Uiso 0.6 1 calc R U P J 1
C6M C 0.5743(7) 0.6756(13) 0.5165(7) 0.141(10) Uani 1 1 d . . . . .
H6MA H 0.588437 0.671845 0.494473 0.212 Uiso 1 1 calc R U . . .
H6MB H 0.593377 0.647062 0.541781 0.212 Uiso 1 1 calc R U . . .
H6MC H 0.576211 0.722525 0.526158 0.212 Uiso 1 1 calc R U . . .
C7M C 0.7310(17) 0.6826(17) 0.5034(13) 0.117(12) Uani 0.5 1 d D U P K 1
H7MB H 0.734923 0.723467 0.488648 0.176 Uiso 0.5 1 calc R U P K 1
H7MC H 0.758846 0.678931 0.532270 0.176 Uiso 0.5 1 calc R U P K 1
H7MD H 0.699420 0.684923 0.507118 0.176 Uiso 0.5 1 calc R U P K 1
C8M C 0.7880(7) 0.7493(9) 0.4020(5) 0.089(5) Uani 1 1 d D . . . .
H8MA H 0.786656 0.732277 0.373923 0.134 Uiso 1 1 calc R U . . .
H8MB H 0.820589 0.770132 0.418470 0.134 Uiso 1 1 calc R U . . .
H8MC H 0.761534 0.782742 0.396537 0.134 Uiso 1 1 calc R U . . .
O9M O 0.7637(4) 0.5432(5) 0.4204(3) 0.073(3) Uani 1 1 d D . . . .
H9M H 0.792(3) 0.534(4) 0.442(3) 0.110 Uiso 1 1 d D U . . .
C10M C 0.7498(5) 0.3996(9) 0.2883(6) 0.080(5) Uani 1 1 d . . . . .
H10A H 0.741689 0.427037 0.261834 0.120 Uiso 1 1 calc R U . . .
H10B H 0.767992 0.359267 0.286238 0.120 Uiso 1 1 calc R U . . .
H10C H 0.770698 0.425820 0.314163 0.120 Uiso 1 1 calc R U . . .
C11M C 0.6365(6) 0.3869(11) 0.1520(5) 0.104(7) Uani 1 1 d D . . . .
H11A H 0.610040 0.357846 0.131932 0.156 Uiso 1 1 calc R U . . .
H11B H 0.664777 0.387389 0.143390 0.156 Uiso 1 1 calc R U . . .
H11C H 0.623537 0.432769 0.150592 0.156 Uiso 1 1 calc R U . . .
C7N C 0.6928(11) 0.631(2) 0.4953(11) 0.093(10) Uani 0.5 1 d D U P K 2
H7NA H 0.670605 0.669168 0.481116 0.140 Uiso 0.5 1 calc R U P K 2
H7NB H 0.709154 0.639461 0.526995 0.140 Uiso 0.5 1 calc R U P K 2
H7NC H 0.673249 0.589778 0.489787 0.140 Uiso 0.5 1 calc R U P K 2
O11S O 0.532(3) 1.065(4) 0.061(3) 0.18(3) Uiso 0.25 1 d D . P . .
C11S C 0.519(6) 1.110(7) 0.024(4) 0.22(7) Uiso 0.25 1 d D . P . .
O3S O 0.3285(15) 0.606(2) 0.4349(14) 0.157(13) Uiso 0.5 1 d . . P L 1
C3S C 0.282(3) 0.569(4) 0.403(3) 0.20(4) Uiso 0.5 1 d . . P L 1
C5N C 0.3792(11) 0.728(3) 0.445(2) 0.126(12) Uani 0.4 1 d D U P J 2
H5NA H 0.356829 0.707871 0.417027 0.188 Uiso 0.4 1 calc R U P J 2
H5NB H 0.369169 0.775202 0.445832 0.188 Uiso 0.4 1 calc R U P J 2
H5NC H 0.377269 0.703328 0.469374 0.188 Uiso 0.4 1 calc R U P J 2
C12M C 0.6442(11) 0.2347(15) 0.2792(13) 0.163(13) Uani 0.7 1 d D U P M 1
H12B H 0.679741 0.245960 0.289423 0.244 Uiso 0.7 1 calc R U P M 1
H12C H 0.637414 0.192865 0.262199 0.244 Uiso 0.7 1 calc R U P M 1
H12D H 0.635622 0.228828 0.304537 0.244 Uiso 0.7 1 calc R U P M 1
C12N C 0.5690(17) 0.268(3) 0.256(3) 0.119(17) Uani 0.3 1 d D U P M 2
H12E H 0.549979 0.308476 0.256136 0.179 Uiso 0.3 1 calc R U P M 2
H12F H 0.576933 0.242453 0.282673 0.179 Uiso 0.3 1 calc R U P M 2
H12G H 0.549086 0.240292 0.230266 0.179 Uiso 0.3 1 calc R U P M 2
O8S O 0.7392(7) 0.3170(10) 0.3742(7) 0.165(7) Uiso 1 1 d D . . N 1
C8S C 0.7090(13) 0.2942(19) 0.3965(12) 0.212(15) Uiso 1 1 d D . . N 1
O10S O 0.6133(11) 1.0782(15) 0.1458(10) 0.114(9) Uiso 0.5 1 d D . P . .
C10S C 0.6557(16) 1.104(3) 0.1408(19) 0.153(19) Uiso 0.5 1 d D . P . .
O5S O 0.500000 0.259(3) 0.250000 0.17(2) Uiso 0.5 2 d DS . P O 1
C5S C 0.544(3) 0.233(5) 0.284(3) 0.14(4) Uiso 0.25 1 d D . P O 1
O9S O 0.6079(14) 1.0807(19) 0.3138(12) 0.152(12) Uiso 0.5 1 d D . P . .
C9S C 0.6600(16) 1.082(4) 0.337(2) 0.21(3) Uiso 0.5 1 d D . P . .
O2SA O 0.396(3) 0.737(5) 0.516(3) 0.21(4) Uiso 0.25 1 d D . P P 1
C2S C 0.352(3) 0.713(4) 0.480(2) 0.19(3) Uiso 0.5 1 d D . P P 1
O1SA O 0.728(3) 1.020(4) 0.498(3) 0.15(3) Uiso 0.25 1 d . . P Q 2
C1S C 0.747(3) 1.002(4) 0.477(3) 0.19(3) Uiso 0.5 1 d D . P R 1
O12S O 0.789(3) 0.436(4) 0.517(3) 0.17(3) Uiso 0.25 1 d D . P S 3
C12S C 0.816(3) 0.488(4) 0.505(3) 0.09(2) Uiso 0.25 1 d D . P S 3
O6S O 0.429(3) 0.138(4) 0.139(3) 0.16(3) Uiso 0.25 1 d D . P . .
C6S C 0.438(6) 0.130(8) 0.100(4) 0.23(7) Uiso 0.25 1 d D . P . .
C26 C 0.546(3) 0.230(4) 0.132(2) 0.10(2) Uiso 0.25 1 d D . P . .
O7S O 0.581(3) 0.215(4) 0.176(2) 0.16(3) Uiso 0.25 1 d D . P . .
C4S C 0.340(3) 0.548(4) 0.442(2) 0.09(2) Uiso 0.25 1 d D . P T 2
O4S O 0.307(4) 0.559(5) 0.397(2) 0.18(4) Uiso 0.25 1 d D . P T 2
O2SB O 0.347(5) 0.756(5) 0.513(4) 0.25(5) Uiso 0.25 1 d D . P . .
O1SB O 0.783(5) 0.967(6) 0.465(5) 0.29(6) Uiso 0.25 1 d D . P R 1
C9M C 0.7515(9) 0.4871(11) 0.3899(8) 0.156(10) Uani 1 1 d D U . . .
H9MA H 0.730369 0.502951 0.360311 0.234 Uiso 1 1 calc R U . . .
H9MB H 0.733634 0.452659 0.398911 0.234 Uiso 1 1 calc R U . . .
H9MC H 0.782394 0.467903 0.389942 0.234 Uiso 1 1 calc R U . . .
W3 W 0.67827(2) 0.65874(2) 0.23456(2) 0.02587(10) Uani 0.1667 1 d . . P C 2
W1 W 0.43935(2) 0.45095(2) 0.12546(2) 0.02899(11) Uani 0.1667 1 d . . P A 2
W2 W 0.57961(2) 0.83299(2) 0.38083(2) 0.03141(11) Uani 0.1667 1 d . . P B 2

loop_
_atom_site_aniso_label
_atom_site_aniso_U_11
_atom_site_aniso_U_22
_atom_site_aniso_U_33
_atom_site_aniso_U_23
_atom_site_aniso_U_13
_atom_site_aniso_U_12
Re1 0.0320(2) 0.0285(2) 0.0275(2) -0.00626(16) 0.01305(16) -0.00131(15)
Re2 0.0385(2) 0.0260(2) 0.0277(2) -0.00467(16) 0.01133(17) -0.00559(16)
Re3 0.02444(18) 0.0254(2) 0.0320(2) 0.00009(15) 0.01569(16) 0.00040(14)
Fe1 0.0206(8) 0.0211(9) 0.0213(9) 0.000 0.0106(7) 0.000
Fe2 0.0351(7) 0.0257(8) 0.0497(10) 0.0055(7) 0.0218(7) -0.0026(6)
Fe3 0.0421(8) 0.0414(9) 0.0281(8) 0.0000(6) 0.0183(7) -0.0007(6)
Fe4 0.0313(7) 0.0454(9) 0.0310(8) -0.0031(7) 0.0101(6) -0.0043(6)
Fe5 0.0353(7) 0.0258(8) 0.0380(8) 0.0004(6) 0.0179(7) 0.0046(6)
O1M 0.100(8) 0.042(6) 0.134(11) -0.002(6) 0.052(8) 0.014(5)
O2M 0.074(6) 0.099(8) 0.081(8) 0.037(6) 0.050(6) 0.005(6)
O3M 0.046(5) 0.053(6) 0.085(7) 0.008(5) 0.020(5) -0.019(4)
O4M 0.086(7) 0.070(7) 0.096(8) 0.013(6) 0.059(6) -0.015(5)
O5M 0.109(8) 0.080(8) 0.110(9) -0.004(6) 0.073(8) 0.024(6)
O6M 0.066(5) 0.087(7) 0.025(4) 0.007(4) 0.018(4) -0.020(5)
O7M 0.083(7) 0.088(8) 0.051(6) -0.003(5) 0.023(5) -0.003(6)
O8M 0.044(4) 0.064(6) 0.043(5) 0.005(4) 0.000(4) -0.018(4)
O10M 0.040(4) 0.078(7) 0.047(6) 0.020(5) 0.008(4) 0.005(4)
O11M 0.054(5) 0.065(6) 0.043(5) -0.002(4) 0.020(4) 0.028(4)
O12M 0.095(7) 0.030(5) 0.120(10) 0.006(5) 0.045(7) -0.005(5)
N1 0.046(5) 0.031(5) 0.029(5) 0.000(4) 0.013(4) 0.004(4)
N2 0.038(5) 0.047(6) 0.044(6) -0.003(4) 0.019(5) 0.007(4)
N3 0.050(5) 0.049(6) 0.035(5) 0.008(4) 0.025(5) 0.004(4)
N4 0.048(5) 0.064(7) 0.036(6) 0.000(5) 0.012(5) -0.020(5)
N5 0.066(6) 0.041(6) 0.037(6) 0.001(4) 0.031(5) 0.001(5)
N6 0.095(7) 0.084(7) 0.062(6) -0.020(5) 0.053(6) 0.011(6)
N7 0.205(19) 0.040(8) 0.20(2) -0.034(10) 0.153(17) -0.030(9)
N8 0.135(13) 0.143(14) 0.123(14) -0.056(11) -0.013(10) 0.031(11)
N9 0.032(4) 0.031(5) 0.037(5) 0.003(4) 0.011(4) 0.003(4)
N10 0.035(5) 0.067(7) 0.044(6) -0.009(5) 0.009(4) 0.003(5)
N11 0.047(5) 0.054(6) 0.041(6) 0.014(5) 0.020(5) 0.003(4)
N12 0.039(5) 0.050(6) 0.058(7) -0.007(5) 0.020(5) 0.004(4)
N13 0.050(5) 0.047(6) 0.034(5) 0.000(4) 0.021(4) -0.011(4)
N14 0.073(7) 0.063(8) 0.052(8) 0.004(6) 0.015(6) -0.003(6)
N15 0.165(14) 0.192(16) 0.144(15) -0.023(12) 0.065(11) -0.115(13)
N16 0.203(16) 0.128(13) 0.138(14) -0.063(11) 0.022(12) 0.069(12)
N17 0.022(4) 0.052(6) 0.033(5) 0.003(4) 0.014(4) 0.001(4)
N18 0.036(5) 0.031(5) 0.059(6) 0.012(4) 0.021(4) 0.003(4)
N19 0.035(5) 0.049(6) 0.044(6) -0.007(5) 0.010(4) -0.008(4)
N20 0.049(5) 0.030(5) 0.045(6) 0.002(4) 0.017(5) 0.005(4)
N21 0.048(5) 0.059(7) 0.041(6) -0.004(5) 0.018(5) -0.004(5)
N22 0.095(10) 0.149(14) 0.082(10) 0.025(9) 0.062(9) -0.022(10)
N23 0.044(5) 0.060(7) 0.056(7) -0.001(5) 0.011(5) -0.021(5)
N24 0.053(7) 0.061(8) 0.165(15) -0.016(8) 0.059(8) 0.005(6)
C1 0.029(5) 0.041(6) 0.025(5) -0.008(5) 0.010(4) -0.001(4)
C2 0.044(6) 0.033(6) 0.037(6) -0.012(5) 0.025(5) -0.003(4)
C3 0.040(5) 0.023(5) 0.050(7) 0.004(5) 0.019(5) 0.001(4)
C4 0.046(6) 0.059(8) 0.019(5) 0.007(5) 0.012(5) -0.001(6)
C5 0.044(6) 0.048(7) 0.023(5) -0.001(5) 0.016(5) 0.010(5)
C6 0.068(7) 0.023(6) 0.047(7) -0.010(5) 0.026(6) -0.009(5)
C7 0.100(11) 0.040(8) 0.085(11) -0.022(7) 0.066(10) -0.015(7)
C8 0.076(7) 0.073(8) 0.067(8) -0.039(6) 0.003(6) 0.002(6)
C9 0.040(5) 0.024(5) 0.028(6) 0.001(4) 0.014(5) 0.002(4)
C10 0.032(5) 0.062(8) 0.030(6) 0.000(5) 0.007(5) -0.002(5)
C11 0.022(4) 0.044(6) 0.029(6) -0.002(5) 0.001(4) -0.004(4)
C12 0.038(6) 0.028(6) 0.040(6) -0.012(5) 0.016(5) -0.004(4)
C13 0.054(6) 0.026(6) 0.028(6) 0.009(4) 0.018(5) 0.013(5)
C14 0.050(6) 0.037(6) 0.023(6) -0.001(5) 0.003(5) -0.001(5)
C15 0.122(12) 0.129(13) 0.088(12) -0.018(10) 0.050(10) -0.083(11)
C16 0.128(13) 0.077(11) 0.087(12) -0.037(9) 0.005(9) 0.044(9)
C17 0.028(5) 0.035(6) 0.031(6) -0.002(4) 0.012(4) -0.002(4)
C18 0.038(5) 0.018(5) 0.047(7) -0.005(4) 0.020(5) -0.005(4)
C19 0.033(5) 0.029(5) 0.031(6) -0.006(4) 0.013(4) -0.009(4)
C20 0.035(5) 0.023(6) 0.045(6) 0.002(4) 0.021(5) 0.003(4)
C21 0.035(5) 0.042(6) 0.027(6) -0.002(4) 0.019(5) -0.001(4)
C22 0.042(6) 0.074(9) 0.065(9) 0.015(7) 0.030(7) -0.004(6)
C23 0.028(5) 0.050(7) 0.050(7) 0.008(6) 0.012(5) 0.004(5)
C24 0.040(6) 0.039(7) 0.083(10) 0.001(6) 0.035(6) 0.007(5)
C1M 0.19(2) 0.111(19) 0.26(3) -0.004(19) 0.03(2) 0.073(17)
C2M 0.118(17) 0.27(3) 0.053(12) 0.002(16) 0.048(12) -0.020(19)
C3M 0.058(9) 0.110(15) 0.095(14) -0.005(11) 0.015(9) 0.002(9)
C4M 0.164(15) 0.112(14) 0.164(16) 0.008(13) 0.086(13) -0.018(13)
C5M 0.148(18) 0.101(17) 0.147(18) 0.016(15) 0.055(16) 0.026(15)
C6M 0.104(15) 0.20(3) 0.091(16) 0.045(16) 0.014(12) -0.072(16)
C7M 0.13(3) 0.13(3) 0.10(2) -0.06(2) 0.05(2) 0.00(2)
C8M 0.114(13) 0.092(13) 0.050(10) -0.008(8) 0.021(9) -0.046(10)
O9M 0.079(7) 0.061(6) 0.070(7) 0.000(5) 0.019(5) 0.019(5)
C10M 0.044(7) 0.101(13) 0.096(13) -0.009(10) 0.030(8) -0.007(7)
C11M 0.082(11) 0.18(2) 0.055(11) 0.013(11) 0.033(9) 0.047(12)
C7N 0.12(2) 0.13(3) 0.056(17) 0.004(17) 0.062(17) 0.02(2)
C5N 0.14(2) 0.10(2) 0.13(2) -0.004(18) 0.055(19) 0.013(19)
C12M 0.15(2) 0.11(2) 0.21(3) 0.05(2) 0.06(2) -0.006(18)
C12N 0.14(3) 0.08(3) 0.14(3) 0.03(3) 0.07(3) 0.00(3)
C9M 0.175(17) 0.121(15) 0.138(17) -0.040(13) 0.029(13) 0.033(13)
W3 0.02444(18) 0.0254(2) 0.0320(2) 0.00009(15) 0.01569(16) 0.00040(14)
W1 0.0320(2) 0.0285(2) 0.0275(2) -0.00626(16) 0.01305(16) -0.00131(15)
W2 0.0385(2) 0.0260(2) 0.0277(2) -0.00467(16) 0.01133(17) -0.00559(16)

loop_
_atom_type_symbol
_atom_type_description
_atom_type_scat_dispersion_real
_atom_type_scat_dispersion_imag
_atom_type_scat_source
C C 0.0033 0.0016 'International Tables Vol C Tables 4.2.6.8 and 6.1.1.4'
H H 0.0000 0.0000 'International Tables Vol C Tables 4.2.6.8 and 6.1.1.4'
Fe Fe 0.3463 0.8444 'International Tables Vol C Tables 4.2.6.8 and 6.1.1.4'
N N 0.0061 0.0033 'International Tables Vol C Tables 4.2.6.8 and 6.1.1.4'
O O 0.0106 0.0060 'International Tables Vol C Tables 4.2.6.8 and 6.1.1.4'
Re Re -1.0185 7.2310 'International Tables Vol C Tables 4.2.6.8 and 6.1.1.4'
W W -0.8490 6.8722 'International Tables Vol C Tables 4.2.6.8 and 6.1.1.4'

loop_
_geom_angle_atom_site_label_1
_geom_angle_atom_site_label_2
_geom_angle_atom_site_label_3
_geom_angle
_geom_angle_site_symmetry_1
_geom_angle_site_symmetry_3
_geom_angle_publ_flag
C1 Re1 C2 71.7(4) . . ?
C1 Re1 C3 74.1(4) . . ?
C1 Re1 C4 73.0(4) . 2_655 ?
C1 Re1 C5 74.1(4) . . ?
C1 Re1 C6 129.7(4) . . ?
C2 Re1 C3 87.9(4) . . ?
C2 Re1 C4 144.3(4) . 2_655 ?
C2 Re1 C5 94.1(4) . . ?
C2 Re1 C6 74.9(4) . . ?
C4 Re1 C3 77.2(4) 2_655 . ?
C4 Re1 C6 134.8(4) 2_655 . ?
C5 Re1 C3 145.7(4) . . ?
C5 Re1 C4 81.5(4) . 2_655 ?
C5 Re1 C6 71.9(4) . . ?
C6 Re1 C3 140.8(4) . . ?
C7 Re1 C1 134.2(5) . . ?
C7 Re1 C2 79.7(5) . . ?
C7 Re1 C3 69.8(4) . . ?
C7 Re1 C4 123.2(5) . 2_655 ?
C7 Re1 C5 144.3(4) . . ?
C7 Re1 C6 72.5(4) . . ?
C7 Re1 C8 75.8(7) . . ?
C8 Re1 C1 141.5(5) . . ?
C8 Re1 C2 146.3(5) . . ?
C8 Re1 C3 104.6(6) . . ?
C8 Re1 C4 69.4(5) . 2_655 ?
C8 Re1 C5 92.4(6) . . ?
C8 Re1 C6 75.8(5) . . ?
C9 Re2 C10 72.8(4) . . ?
C9 Re2 C11 74.4(4) . . ?
C9 Re2 C12 72.6(4) . . ?
C9 Re2 C13 73.4(4) . . ?
C9 Re2 C14 130.5(4) . . ?
C9 Re2 C15 133.9(6) . . ?
C10 Re2 C11 89.2(4) . . ?
C10 Re2 C12 144.9(4) . . ?
C10 Re2 C13 93.9(4) . . ?
C10 Re2 C14 74.3(4) . . ?
C11 Re2 C12 75.7(4) . . ?
C11 Re2 C13 145.1(4) . . ?
C12 Re2 C13 82.1(4) . . ?
C14 Re2 C11 140.5(4) . . ?
C14 Re2 C12 135.6(4) . . ?
C14 Re2 C13 73.0(4) . . ?
C15 Re2 C10 79.5(8) . . ?
C15 Re2 C11 69.1(6) . . ?
C15 Re2 C12 122.0(7) . . ?
C15 Re2 C13 145.6(6) . . ?
C15 Re2 C14 72.7(6) . . ?
C16 Re2 C9 139.6(6) . . ?
C16 Re2 C10 146.4(6) . . ?
C16 Re2 C11 106.2(7) . . ?
C16 Re2 C12 68.7(6) . . ?
C16 Re2 C13 90.0(8) . . ?
C16 Re2 C14 75.1(6) . . ?
C16 Re2 C15 78.6(9) . . ?
C17 Re3 C22 135.0(4) . . ?
C17 Re3 C23 127.1(4) . . ?
C18 Re3 C17 71.6(4) . . ?
C18 Re3 C22 79.3(5) . . ?
C18 Re3 C23 74.3(4) . . ?
C19 Re3 C17 74.2(4) . . ?
C19 Re3 C18 98.0(4) . . ?
C19 Re3 C20 79.0(4) . . ?
C19 Re3 C21 145.8(4) . . ?
C19 Re3 C22 144.9(4) . . ?
C19 Re3 C23 71.9(4) . . ?
C19 Re3 C24 89.8(5) . . ?
C20 Re3 C17 72.2(4) . . ?
C20 Re3 C18 143.1(4) . . ?
C20 Re3 C22 123.5(5) . . ?
C20 Re3 C23 136.2(4) . . ?
C21 Re3 C17 74.8(4) . . ?
C21 Re3 C18 85.8(4) . . ?
C21 Re3 C20 78.0(4) . . ?
C21 Re3 C22 69.3(4) . . ?
C21 Re3 C23 140.6(4) . . ?
C23 Re3 C22 73.7(5) . . ?
C24 Re3 C17 140.9(4) . . ?
C24 Re3 C18 147.1(4) . . ?
C24 Re3 C20 69.8(4) . . ?
C24 Re3 C21 105.4(5) . . ?
C24 Re3 C22 76.2(5) . . ?
C24 Re3 C23 78.0(4) . . ?
N1 Fe1 N1 87.5(5) . 2_655 ?
N1 Fe1 N9 88.2(3) 2_655 . ?
N1 Fe1 N9 173.4(3) 2_655 2_655 ?
N1 Fe1 N9 173.4(3) . . ?
N1 Fe1 N9 88.2(3) . 2_655 ?
N9 Fe1 N9 96.5(5) . 2_655 ?
N17 Fe1 N1 89.4(3) . . ?
N17 Fe1 N1 93.8(3) . 2_655 ?
N17 Fe1 N1 89.4(3) 2_655 2_655 ?
N17 Fe1 N1 93.8(3) 2_655 . ?
N17 Fe1 N9 85.9(3) . . ?
N17 Fe1 N9 91.1(3) . 2_655 ?
N17 Fe1 N9 91.1(3) 2_655 . ?
N17 Fe1 N9 85.9(3) 2_655 2_655 ?
N17 Fe1 N17 175.5(5) 2_655 . ?
O1M Fe2 O2M 88.6(5) . . ?
O1M Fe2 N11 89.4(4) . . ?
O1M Fe2 N18 176.2(4) . . ?
O3M Fe2 O1M 86.4(4) . . ?
O3M Fe2 O2M 88.1(4) . . ?
O3M Fe2 N11 87.9(4) . . ?
O3M Fe2 N12 175.5(4) . 2_655 ?
O3M Fe2 N18 90.3(4) . . ?
N11 Fe2 O2M 175.7(4) . . ?
N11 Fe2 N18 92.5(4) . . ?
N12 Fe2 O1M 90.4(4) 2_655 . ?
N12 Fe2 O2M 88.5(4) 2_655 . ?
N12 Fe2 N11 95.3(4) 2_655 . ?
N12 Fe2 N18 92.8(4) 2_655 . ?
N18 Fe2 O2M 89.3(4) . . ?
O5M Fe3 O4M 84.5(4) . . ?
O5M Fe3 N5 176.4(4) . 2_655 ?
O6M Fe3 O4M 84.9(4) . . ?
O6M Fe3 O5M 86.4(4) . . ?
O6M Fe3 N5 91.0(4) . 2_655 ?
O6M Fe3 N21 172.5(3) . 2_655 ?
N5 Fe3 O4M 92.9(4) 2_655 . ?
N13 Fe3 O4M 173.2(4) . . ?
N13 Fe3 O5M 89.7(4) . . ?
N13 Fe3 O6M 91.2(3) . . ?
N13 Fe3 N5 92.8(4) . 2_655 ?
N13 Fe3 N21 95.2(4) . 2_655 ?
N21 Fe3 O4M 88.3(4) 2_655 . ?
N21 Fe3 O5M 89.9(4) 2_655 . ?
N21 Fe3 N5 92.5(4) 2_655 2_655 ?
O8M Fe4 O7M 85.9(4) . . ?
O8M Fe4 N10 90.7(4) . . ?
N4 Fe4 O7M 89.3(4) . . ?
N4 Fe4 O8M 174.5(4) . . ?
N4 Fe4 N10 92.1(4) . . ?
N10 Fe4 O7M 92.4(4) . . ?
N19 Fe4 O7M 174.0(4) . . ?
N19 Fe4 O8M 89.5(3) . . ?
N19 Fe4 N4 95.1(4) . . ?
N19 Fe4 N10 91.6(4) . . ?
O9M Fe4 O7M 85.6(4) . . ?
O9M Fe4 O8M 88.8(4) . . ?
O9M Fe4 N4 88.2(4) . . ?
O9M Fe4 N10 177.9(4) . . ?
O9M Fe4 N19 90.4(4) . . ?
O10M Fe5 O11M 86.7(3) . . ?
O10M Fe5 O12M 88.6(4) . . ?
O10M Fe5 N2 177.7(4) . . ?
O10M Fe5 N3 89.7(4) . 2_655 ?
O10M Fe5 N20 88.8(4) . . ?
O11M Fe5 N20 89.2(4) . . ?
O12M Fe5 O11M 84.8(4) . . ?
O12M Fe5 N3 89.9(4) . 2_655 ?
O12M Fe5 N20 173.5(4) . . ?
N2 Fe5 O11M 91.1(3) . . ?
N2 Fe5 O12M 90.6(4) . . ?
N2 Fe5 N3 92.5(4) . 2_655 ?
N2 Fe5 N20 91.8(4) . . ?
N3 Fe5 O11M 173.7(4) 2_655 . ?
N3 Fe5 N20 96.0(4) 2_655 . ?
Fe2 O1M H1M 121.3 . . ?
C1M O1M Fe2 127.9(14) . . ?
C1M O1M H1M 109.5 . . ?
Fe2 O2M H2M 121.8 . . ?
C2M O2M Fe2 123.5(11) . . ?
C2M O2M H2M 109.5 . . ?
Fe2 O3M H3M 123.6(18) . . ?
C3M O3M Fe2 127.0(8) . . ?
C3M O3M H3M 109.3(18) . . ?
Fe3 O4M H4M 118(2) . . ?
C4M O4M Fe3 131.0(11) . . ?
C4M O4M H4M 107.9(19) . . ?
Fe3 O5M H5M 123(2) . . ?
Fe3 O5M H5MA 116(2) . . ?
C5M O5M Fe3 125.2(19) . . ?
C5M O5M H5M 108(2) . . ?
C5N O5M Fe3 133(2) . . ?
C5N O5M H5MA 110(2) . . ?
Fe3 O6M H6M 120.9 . . ?
C6M O6M Fe3 129.6(10) . . ?
C6M O6M H6M 109.5 . . ?
Fe4 O7M H7M 126(2) . . ?
Fe4 O7M H7MA 125(2) . . ?
C7M O7M Fe4 124(2) . . ?
C7M O7M H7M 109(2) . . ?
C7N O7M Fe4 124.6(14) . . ?
C7N O7M H7MA 108(2) . . ?
Fe4 O8M H8M 124.0(19) . . ?
C8M O8M Fe4 126.3(8) . . ?
C8M O8M H8M 108.7(19) . . ?
Fe5 O10M H10M 120.9 . . ?
C10M O10M Fe5 129.0(8) . . ?
C10M O10M H10M 109.5 . . ?
Fe5 O11M H11M 121.9(18) . . ?
C11M O11M Fe5 127.9(8) . . ?
C11M O11M H11M 109(2) . . ?
Fe5 O12M H12M 115(2) . . ?
Fe5 O12M H12A 131(3) . . ?
C12M O12M Fe5 134.0(16) . . ?
C12M O12M H12M 108(2) . . ?
C12N O12M Fe5 118(3) . . ?
C12N O12M H12A 108(3) . . ?
C1 N1 Fe1 177.7(8) . . ?
C2 N2 Fe5 171.8(9) . . ?
C3 N3 Fe5 171.9(10) . 2_655 ?
C4 N4 Fe4 177.7(10) . . ?
C5 N5 Fe3 169.4(10) . 2_655 ?
C9 N9 Fe1 175.2(8) . . ?
C10 N10 Fe4 171.7(10) . . ?
C11 N11 Fe2 177.1(9) . . ?
C12 N12 Fe2 176.6(10) . 2_655 ?
C13 N13 Fe3 172.2(9) . . ?
C17 N17 Fe1 174.3(8) . . ?
C18 N18 Fe2 172.6(9) . . ?
C19 N19 Fe4 170.1(9) . . ?
C20 N20 Fe5 176.2(9) . . ?
C21 N21 Fe3 173.1(10) . 2_655 ?
N1 C1 Re1 177.9(8) . . ?
N1 C1 W1 177.9(8) . . ?
N2 C2 Re1 178.3(10) . . ?
N2 C2 W1 178.3(10) . . ?
N3 C3 Re1 176.4(9) . . ?
N3 C3 W1 176.4(9) . . ?
N4 C4 Re1 176.8(10) . 2_655 ?
N5 C5 Re1 177.7(10) . . ?
N5 C5 W1 177.7(10) . . ?
N6 C6 Re1 178.7(12) . . ?
N6 C6 W1 178.7(12) . . ?
N7 C7 Re1 179.4(13) . . ?
N7 C7 W1 179.4(13) . . ?
N8 C8 Re1 177(2) . . ?
N8 C8 W1 177(2) . . ?
N9 C9 Re2 176.6(9) . . ?
N9 C9 W2 176.6(9) . . ?
N10 C10 Re2 178.2(11) . . ?
N10 C10 W2 178.2(11) . . ?
N11 C11 Re2 175.8(10) . . ?
N11 C11 W2 175.8(10) . . ?
N12 C12 Re2 176.7(9) . . ?
N12 C12 W2 176.7(9) . . ?
N13 C13 Re2 177.5(9) . . ?
N13 C13 W2 177.5(9) . . ?
N14 C14 Re2 178.7(11) . . ?
N14 C14 W2 178.7(11) . . ?
N15 C15 Re2 175.1(19) . . ?
N15 C15 W2 175.1(19) . . ?
N16 C16 Re2 175(3) . . ?
N16 C16 W2 175(3) . . ?
N17 C17 Re3 178.2(9) . . ?
N17 C17 W3 178.2(9) . . ?
N18 C18 Re3 179.5(13) . . ?
N18 C18 W3 179.5(13) . . ?
N19 C19 Re3 176.8(9) . . ?
N19 C19 W3 176.8(9) . . ?
N20 C20 Re3 175.9(9) . . ?
N20 C20 W3 175.9(9) . . ?
N21 C21 Re3 176.2(9) . . ?
N21 C21 W3 176.2(9) . . ?
N22 C22 Re3 177.8(14) . . ?
N22 C22 W3 177.8(14) . . ?
N23 C23 Re3 178.3(12) . . ?
N23 C23 W3 178.3(12) . . ?
N24 C24 Re3 178.2(13) . . ?
N24 C24 W3 178.2(13) . . ?
O1M C1M H1MA 109.5 . . ?
O1M C1M H1MB 109.5 . . ?
O1M C1M H1MC 109.5 . . ?
H1MA C1M H1MB 109.5 . . ?
H1MA C1M H1MC 109.5 . . ?
H1MB C1M H1MC 109.5 . . ?
O2M C2M H2MA 109.5 . . ?
O2M C2M H2MB 109.5 . . ?
O2M C2M H2MC 109.5 . . ?
H2MA C2M H2MB 109.5 . . ?
H2MA C2M H2MC 109.5 . . ?
H2MB C2M H2MC 109.5 . . ?
O3M C3M H3MA 109.5 . . ?
O3M C3M H3MB 109.5 . . ?
O3M C3M H3MC 109.5 . . ?
H3MA C3M H3MB 109.5 . . ?
H3MA C3M H3MC 109.5 . . ?
H3MB C3M H3MC 109.5 . . ?
O4M C4M H4MA 109.5 . . ?
O4M C4M H4MB 109.5 . . ?
O4M C4M H4MC 109.5 . . ?
H4MA C4M H4MB 109.5 . . ?
H4MA C4M H4MC 109.5 . . ?
H4MB C4M H4MC 109.5 . . ?
O5M C5M H5MB 109.5 . . ?
O5M C5M H5MC 109.5 . . ?
O5M C5M H5MD 109.5 . . ?
H5MB C5M H5MC 109.5 . . ?
H5MB C5M H5MD 109.5 . . ?
H5MC C5M H5MD 109.5 . . ?
O6M C6M H6MA 109.5 . . ?
O6M C6M H6MB 109.5 . . ?
O6M C6M H6MC 109.5 . . ?
H6MA C6M H6MB 109.5 . . ?
H6MA C6M H6MC 109.5 . . ?
H6MB C6M H6MC 109.5 . . ?
O7M C7M H7MB 109.5 . . ?
O7M C7M H7MC 109.5 . . ?
O7M C7M H7MD 109.5 . . ?
H7MB C7M H7MC 109.5 . . ?
H7MB C7M H7MD 109.5 . . ?
H7MC C7M H7MD 109.5 . . ?
O8M C8M H8MA 109.5 . . ?
O8M C8M H8MB 109.5 . . ?
O8M C8M H8MC 109.5 . . ?
H8MA C8M H8MB 109.5 . . ?
H8MA C8M H8MC 109.5 . . ?
H8MB C8M H8MC 109.5 . . ?
Fe4 O9M H9M 130.7(19) . . ?
C9M O9M Fe4 121.1(11) . . ?
C9M O9M H9M 108.2(18) . . ?
O10M C10M H10A 109.5 . . ?
O10M C10M H10B 109.5 . . ?
O10M C10M H10C 109.5 . . ?
H10A C10M H10B 109.5 . . ?
H10A C10M H10C 109.5 . . ?
H10B C10M H10C 109.5 . . ?
O11M C11M H11A 109.5 . . ?
O11M C11M H11B 109.5 . . ?
O11M C11M H11C 109.5 . . ?
H11A C11M H11B 109.5 . . ?
H11A C11M H11C 109.5 . . ?
H11B C11M H11C 109.5 . . ?
O7M C7N H7NA 109.5 . . ?
O7M C7N H7NB 109.5 . . ?
O7M C7N H7NC 109.5 . . ?
H7NA C7N H7NB 109.5 . . ?
H7NA C7N H7NC 109.5 . . ?
H7NB C7N H7NC 109.5 . . ?
O5M C5N H5NA 109.5 . . ?
O5M C5N H5NB 109.5 . . ?
O5M C5N H5NC 109.5 . . ?
H5NA C5N H5NB 109.5 . . ?
H5NA C5N H5NC 109.5 . . ?
H5NB C5N H5NC 109.5 . . ?
O12M C12M H12B 109.5 . . ?
O12M C12M H12C 109.5 . . ?
O12M C12M H12D 109.5 . . ?
H12B C12M H12C 109.5 . . ?
H12B C12M H12D 109.5 . . ?
H12C C12M H12D 109.5 . . ?
O12M C12N H12E 109.5 . . ?
O12M C12N H12F 109.5 . . ?
O12M C12N H12G 109.5 . . ?
H12E C12N H12F 109.5 . . ?
H12E C12N H12G 109.5 . . ?
H12F C12N H12G 109.5 . . ?
C5S O5S C5S 137(10) . 2_655 ?
O2SB O2SA C2S 60(3) . . ?
O2SB C2S O2SA 60(6) . . ?
O2SA O2SB C2S 60(3) . . ?
O9M C9M H9MA 109.5 . . ?
O9M C9M H9MB 109.5 . . ?
O9M C9M H9MC 109.5 . . ?
H9MA C9M H9MB 109.5 . . ?
H9MA C9M H9MC 109.5 . . ?
H9MB C9M H9MC 109.5 . . ?
C17 W3 C22 135.0(4) . . ?
C17 W3 C23 127.1(4) . . ?
C18 W3 C17 71.6(4) . . ?
C18 W3 C22 79.3(5) . . ?
C18 W3 C23 74.3(4) . . ?
C19 W3 C17 74.2(4) . . ?
C19 W3 C18 98.0(4) . . ?
C19 W3 C20 79.0(4) . . ?
C19 W3 C21 145.8(4) . . ?
C19 W3 C22 144.9(4) . . ?
C19 W3 C23 71.9(4) . . ?
C19 W3 C24 89.8(5) . . ?
C20 W3 C17 72.2(4) . . ?
C20 W3 C18 143.1(4) . . ?
C20 W3 C22 123.5(5) . . ?
C20 W3 C23 136.2(4) . . ?
C21 W3 C17 74.8(4) . . ?
C21 W3 C18 85.8(4) . . ?
C21 W3 C20 78.0(4) . . ?
C21 W3 C22 69.3(4) . . ?
C21 W3 C23 140.6(4) . . ?
C23 W3 C22 73.7(5) . . ?
C24 W3 C17 140.9(4) . . ?
C24 W3 C18 147.1(4) . . ?
C24 W3 C20 69.8(4) . . ?
C24 W3 C21 105.4(5) . . ?
C24 W3 C22 76.2(5) . . ?
C24 W3 C23 78.0(4) . . ?
C1 W1 C2 71.7(4) . . ?
C1 W1 C3 74.1(4) . . ?
C1 W1 C4 73.0(4) . 2_655 ?
C1 W1 C5 74.1(4) . . ?
C1 W1 C6 129.7(4) . . ?
C2 W1 C3 87.9(4) . . ?
C2 W1 C4 144.3(4) . 2_655 ?
C2 W1 C5 94.1(4) . . ?
C2 W1 C6 74.9(4) . . ?
C4 W1 C3 77.2(4) 2_655 . ?
C4 W1 C6 134.8(4) 2_655 . ?
C5 W1 C3 145.7(4) . . ?
C5 W1 C4 81.5(4) . 2_655 ?
C5 W1 C6 71.9(4) . . ?
C6 W1 C3 140.8(4) . . ?
C7 W1 C1 134.2(5) . . ?
C7 W1 C2 79.7(5) . . ?
C7 W1 C3 69.8(4) . . ?
C7 W1 C4 123.2(5) . 2_655 ?
C7 W1 C5 144.3(4) . . ?
C7 W1 C6 72.5(4) . . ?
C7 W1 C8 75.8(7) . . ?
C8 W1 C1 141.5(5) . . ?
C8 W1 C2 146.3(5) . . ?
C8 W1 C3 104.6(6) . . ?
C8 W1 C4 69.4(5) . 2_655 ?
C8 W1 C5 92.4(6) . . ?
C8 W1 C6 75.8(5) . . ?
C9 W2 C10 72.8(4) . . ?
C9 W2 C11 74.4(4) . . ?
C9 W2 C12 72.6(4) . . ?
C9 W2 C13 73.4(4) . . ?
C9 W2 C14 130.5(4) . . ?
C9 W2 C15 133.9(6) . . ?
C10 W2 C11 89.2(4) . . ?
C10 W2 C12 144.9(4) . . ?
C10 W2 C13 93.9(4) . . ?
C10 W2 C14 74.3(4) . . ?
C11 W2 C12 75.7(4) . . ?
C11 W2 C13 145.1(4) . . ?
C12 W2 C13 82.1(4) . . ?
C14 W2 C11 140.5(4) . . ?
C14 W2 C12 135.6(4) . . ?
C14 W2 C13 73.0(4) . . ?
C15 W2 C10 79.5(8) . . ?
C15 W2 C11 69.1(6) . . ?
C15 W2 C12 122.0(7) . . ?
C15 W2 C13 145.6(6) . . ?
C15 W2 C14 72.7(6) . . ?
C16 W2 C9 139.6(6) . . ?
C16 W2 C10 146.4(6) . . ?
C16 W2 C11 106.2(7) . . ?
C16 W2 C12 68.7(6) . . ?
C16 W2 C13 90.0(8) . . ?
C16 W2 C14 75.1(6) . . ?
C16 W2 C15 78.6(9) . . ?

loop_
_geom_bond_atom_site_label_1
_geom_bond_atom_site_label_2
_geom_bond_distance
_geom_bond_site_symmetry_2
_geom_bond_publ_flag
Re1 C1 2.088(10) . ?
Re1 C2 2.091(11) . ?
Re1 C3 2.147(11) . ?
Re1 C4 2.109(12) 2_655 ?
Re1 C5 2.108(11) . ?
Re1 C6 2.139(11) . ?
Re1 C7 2.076(13) . ?
Re1 C8 2.081(15) . ?
Re2 C9 2.082(10) . ?
Re2 C10 2.098(12) . ?
Re2 C11 2.107(11) . ?
Re2 C12 2.112(11) . ?
Re2 C13 2.118(11) . ?
Re2 C14 2.107(11) . ?
Re2 C15 2.084(16) . ?
Re2 C16 2.062(15) . ?
Re3 C17 2.108(9) . ?
Re3 C18 2.106(10) . ?
Re3 C19 2.075(10) . ?
Re3 C20 2.102(10) . ?
Re3 C21 2.100(11) . ?
Re3 C22 2.134(12) . ?
Re3 C23 2.129(11) . ?
Re3 C24 2.096(10) . ?
Fe1 N1 2.111(9) . ?
Fe1 N1 2.111(9) 2_655 ?
Fe1 N9 2.113(9) 2_655 ?
Fe1 N9 2.113(9) . ?
Fe1 N17 2.103(7) . ?
Fe1 N17 2.102(7) 2_655 ?
Fe2 O1M 2.117(9) . ?
Fe2 O2M 2.152(9) . ?
Fe2 O3M 2.113(8) . ?
Fe2 N11 2.126(9) . ?
Fe2 N12 2.114(10) 2_655 ?
Fe2 N18 2.137(9) . ?
Fe3 O4M 2.135(8) . ?
Fe3 O5M 2.131(9) . ?
Fe3 O6M 2.118(8) . ?
Fe3 N5 2.133(9) 2_655 ?
Fe3 N13 2.115(9) . ?
Fe3 N21 2.126(11) 2_655 ?
Fe4 O7M 2.143(9) . ?
Fe4 O8M 2.142(8) . ?
Fe4 N4 2.140(9) . ?
Fe4 N10 2.142(10) . ?
Fe4 N19 2.129(10) . ?
Fe4 O9M 2.115(9) . ?
Fe5 O10M 2.114(8) . ?
Fe5 O11M 2.147(8) . ?
Fe5 O12M 2.133(9) . ?
Fe5 N2 2.127(9) . ?
Fe5 N3 2.142(9) 2_655 ?
Fe5 N20 2.151(9) . ?
O1M H1M 0.8200 . ?
O1M C1M 1.394(10) . ?
O2M H2M 0.8200 . ?
O2M C2M 1.41(2) . ?
O3M H3M 0.852(10) . ?
O3M C3M 1.406(17) . ?
O4M H4M 0.853(10) . ?
O4M C4M 1.391(9) . ?
O5M H5M 0.853(10) . ?
O5M H5MA 0.850(11) . ?
O5M C5M 1.398(18) . ?
O5M C5N 1.390(19) . ?
O6M H6M 0.8200 . ?
O6M C6M 1.382(19) . ?
O7M H7M 0.851(10) . ?
O7M H7MA 0.854(10) . ?
O7M C7M 1.399(17) . ?
O7M C7N 1.423(16) . ?
O8M H8M 0.855(10) . ?
O8M C8M 1.411(16) . ?
O10M H10M 0.8200 . ?
O10M C10M 1.415(14) . ?
O11M H11M 0.854(10) . ?
O11M C11M 1.378(17) . ?
O12M H12M 0.854(10) . ?
O12M H12A 0.852(10) . ?
O12M C12M 1.399(10) . ?
O12M C12N 1.42(2) . ?
N1 C1 1.144(12) . ?
N2 C2 1.156(13) . ?
N3 C3 1.104(13) . ?
N4 C4 1.134(14) . ?
N5 C5 1.155(13) . ?
N6 C6 1.122(14) . ?
N7 C7 1.159(17) . ?
N8 C8 1.12(2) . ?
N9 C9 1.152(12) . ?
N10 C10 1.142(14) . ?
N11 C11 1.149(13) . ?
N12 C12 1.142(14) . ?
N13 C13 1.140(13) . ?
N14 C14 1.144(14) . ?
N15 C15 1.15(2) . ?
N16 C16 1.16(2) . ?
N17 C17 1.133(11) . ?
N18 C18 1.135(12) . ?
N19 C19 1.160(13) . ?
N20 C20 1.154(12) . ?
N21 C21 1.144(14) . ?
N22 C22 1.092(16) . ?
N23 C23 1.137(14) . ?
N24 C24 1.127(14) . ?
C1 W1 2.088(10) . ?
C2 W1 2.091(11) . ?
C3 W1 2.147(11) . ?
C5 W1 2.108(11) . ?
C6 W1 2.139(11) . ?
C7 W1 2.076(13) . ?
C8 W1 2.081(15) . ?
C9 W2 2.082(10) . ?
C10 W2 2.098(12) . ?
C11 W2 2.107(11) . ?
C12 W2 2.112(11) . ?
C13 W2 2.118(11) . ?
C14 W2 2.107(11) . ?
C15 W2 2.084(16) . ?
C16 W2 2.062(15) . ?
C17 W3 2.108(9) . ?
C18 W3 2.106(10) . ?
C19 W3 2.075(10) . ?
C20 W3 2.102(10) . ?
C21 W3 2.100(11) . ?
C22 W3 2.134(12) . ?
C23 W3 2.129(11) . ?
C24 W3 2.096(10) . ?
C1M H1MA 0.9600 . ?
C1M H1MB 0.9600 . ?
C1M H1MC 0.9600 . ?
C2M H2MA 0.9600 . ?
C2M H2MB 0.9600 . ?
C2M H2MC 0.9600 . ?
C3M H3MA 0.9600 . ?
C3M H3MB 0.9600 . ?
C3M H3MC 0.9600 . ?
C4M H4MA 0.9600 . ?
C4M H4MB 0.9600 . ?
C4M H4MC 0.9600 . ?
C5M H5MB 0.9600 . ?
C5M H5MC 0.9600 . ?
C5M H5MD 0.9600 . ?
C6M H6MA 0.9600 . ?
C6M H6MB 0.9600 . ?
C6M H6MC 0.9600 . ?
C7M H7MB 0.9600 . ?
C7M H7MC 0.9600 . ?
C7M H7MD 0.9600 . ?
C8M H8MA 0.9600 . ?
C8M H8MB 0.9600 . ?
C8M H8MC 0.9600 . ?
O9M H9M 0.851(10) . ?
O9M C9M 1.421(15) . ?
C10M H10A 0.9600 . ?
C10M H10B 0.9600 . ?
C10M H10C 0.9600 . ?
C11M H11A 0.9600 . ?
C11M H11B 0.9600 . ?
C11M H11C 0.9600 . ?
C7N H7NA 0.9600 . ?
C7N H7NB 0.9600 . ?
C7N H7NC 0.9600 . ?
O11S C11S 1.40(2) . ?
O3S C3S 1.50(8) . ?
C5N H5NA 0.9600 . ?
C5N H5NB 0.9600 . ?
C5N H5NC 0.9600 . ?
C12M H12B 0.9600 . ?
C12M H12C 0.9600 . ?
C12M H12D 0.9600 . ?
C12N H12E 0.9600 . ?
C12N H12F 0.9600 . ?
C12N H12G 0.9600 . ?
O8S C8S 1.405(18) . ?
O10S C10S 1.38(2) . ?
O5S C5S 1.40(2) . ?
O5S C5S 1.40(2) 2_655 ?
O9S C9S 1.37(2) . ?
O2SA C2S 1.402(15) . ?
O2SA O2SB 1.39(13) . ?
C2S O2SB 1.40(2) . ?
C1S O1SB 1.41(2) . ?
O12S C12S 1.40(2) . ?
O6S C6S 1.40(2) . ?
C26 O7S 1.40(2) . ?
C4S O4S 1.40(2) . ?
C9M H9MA 0.9600 . ?
C9M H9MB 0.9600 . ?
C9M H9MC 0.9600 . ?

loop_
_geom_hbond_atom_site_label_D
_geom_hbond_atom_site_label_H
_geom_hbond_atom_site_label_A
_geom_hbond_distance_DH
_geom_hbond_distance_HA
_geom_hbond_distance_DA
_geom_hbond_angle_DHA
_geom_hbond_site_symmetry_A
_geom_hbond_publ_flag
O7M H7M O1SB 0.851(10) 1.92(14) 2.72(13) 158(12) 7_666 yes
